data_2204862
loop_
_publ_author_name
'Shyamaprosad Goswami'
'Swapan Dey'
'Suchada Chantrapromma'
'Hoong-Kun Fun'

_publ_section_title
;
 <i>N</i>-[6-(Hydroxymethyl)pyridin-2-yl]-2,2-dimethylpropanamide
;
_journal_issue 1
_journal_name_full 'Acta Crystallographica Section E'
_journal_page_first o105
_journal_page_last o107
_journal_paper_doi 10.1107/S1600536804032398
_journal_volume 61
_journal_year 2005
_chemical_formula_iupac 'C11 H16 N2 O2'
_chemical_formula_moiety 'C11 H16 N2 O2'
_chemical_formula_sum 'C11 H16 N2 O2'
_chemical_formula_weight 208.26
_chemical_melting_point .39E-305
_chemical_name_common 2-Pivaloyl-2-amino-6-hydroxymethylpyridine
_chemical_name_systematic
;
N-[6-(Hydroxymethyl)pyridin-2-yl]-2,2-dimethylpropanamide
;
_space_group_IT_number 14
_symmetry_cell_setting monoclinic
_symmetry_space_group_name_Hall '-P 2yn'
_symmetry_space_group_name_H-M 'P 1 21/n 1'
_atom_sites_solution_hydrogens geom
_atom_sites_solution_primary direct
_atom_sites_solution_secondary difmap
_audit_creation_method SHELXL-97
_cell_angle_alpha 90.00
_cell_angle_beta 94.486(2)
_cell_angle_gamma 90.00
_cell_formula_units_Z 4
_cell_length_a 6.8330(6)
_cell_length_b 10.3313(10)
_cell_length_c 16.1635(15)
_cell_measurement_reflns_used 2858
_cell_measurement_temperature 293(2)
_cell_measurement_theta_max 28.31
_cell_measurement_theta_min 2.34
_cell_volume 1137.55(18)
_computing_cell_refinement 'SAINT (Siemens, 1996)'
_computing_data_collection 'SMART (Siemens, 1996)'
_computing_data_reduction SAINT
_computing_molecular_graphics SHELXTL
_computing_publication_material 'SHELXTL, PARST (Nardelli, 1995) and PLATON (Spek, 2003)'
_computing_structure_refinement SHELXTL
_computing_structure_solution 'SHELXTL (Sheldrick, 1997)'
_diffrn_ambient_temperature 293(2)
_diffrn_detector_area_resol_mean 8.33
_diffrn_measured_fraction_theta_full 0.990
_diffrn_measured_fraction_theta_max 0.990
_diffrn_measurement_device_type 'Siemens SMART CCD area-detector diffractometer'
_diffrn_measurement_method '\w scans'
_diffrn_radiation_monochromator graphite
_diffrn_radiation_source 'fine-focus sealed tube'
_diffrn_radiation_type MoK\a
_diffrn_radiation_wavelength 0.71073
_diffrn_reflns_av_R_equivalents 0.0217
_diffrn_reflns_av_sigmaI/netI 0.0262
_diffrn_reflns_limit_h_max 8
_diffrn_reflns_limit_h_min -8
_diffrn_reflns_limit_k_max 9
_diffrn_reflns_limit_k_min -13
_diffrn_reflns_limit_l_max 20
_diffrn_reflns_limit_l_min -20
_diffrn_reflns_number 6663
_diffrn_reflns_theta_full 27.50
_diffrn_reflns_theta_max 27.50
_diffrn_reflns_theta_min 2.34
_diffrn_standards_decay_% 0
_diffrn_standards_number 0
_exptl_absorpt_coefficient_mu 0.085
_exptl_absorpt_correction_T_max 0.980
_exptl_absorpt_correction_T_min 0.972
_exptl_absorpt_correction_type multi-scan
_exptl_absorpt_process_details '(SADABS; Sheldrick, 1996)'
_exptl_crystal_colour yellow
_exptl_crystal_density_diffrn 1.216
_exptl_crystal_density_method 'not measured'
_exptl_crystal_description Block
_exptl_crystal_F_000 448
_exptl_crystal_size_max 0.48
_exptl_crystal_size_mid 0.28
_exptl_crystal_size_min 0.24
_refine_diff_density_max 0.219
_refine_diff_density_min -0.187
_refine_ls_extinction_method none
_refine_ls_goodness_of_fit_ref 1.083
_refine_ls_hydrogen_treatment mixed
_refine_ls_matrix_type full
_refine_ls_number_parameters 167
_refine_ls_number_reflns 2584
_refine_ls_number_restraints 0
_refine_ls_restrained_S_all 1.083
_refine_ls_R_factor_all 0.0727
_refine_ls_R_factor_gt 0.0528
_refine_ls_shift/su_max <0.001
_refine_ls_shift/su_mean 0.000
_refine_ls_structure_factor_coef Fsqd
_refine_ls_weighting_details 'calc w=1/[\s^2^(Fo^2^)+(0.0605P)^2^+0.3411P] where P=(Fo^2^+2Fc^2^)/3'
_refine_ls_weighting_scheme calc
_refine_ls_wR_factor_gt 0.1310
_refine_ls_wR_factor_ref 0.1461
_reflns_number_gt 1929
_reflns_number_total 2609
_reflns_threshold_expression 'I > 2\s(I)'
_cod_data_source_file ci6500.cif
_cod_data_source_block I
_cod_depositor_comments
;
The following automatic conversions were performed:
'_symmetry_cell_setting' value 'Monoclinic' changed to 'monoclinic'
according to '/home/saulius/struct/CIF-dictionaries/cif_core.dic'
dictionary named 'cif_core.dic' version 2.4.1 from 2010-06-29.

Automatic conversion script
Id: cif_fix_enum 1527 2010-12-29 10:47:43Z saulius 

The following automatic conversions were performed:

'_symmetry_cell_setting' value 'Monoclinic' changed to 'monoclinic'
according to /home/saulius/struct/CIF-dictionaries/cif_core.dic
dictionary named 'cif_core.dic' version 2.4.1 from 2010-06-29.

Automatic conversion script
Id: cif_fix_values 1715 2011-07-08 13:25:40Z adriana 
;
_cod_original_sg_symbol_H-M 'P 21/n'
_cod_database_code 2204862
_cod_database_fobs_code 2204862

loop_
_symmetry_equiv_pos_as_xyz
'x, y, z'
'-x+1/2, y+1/2, -z+1/2'
'-x, -y, -z'
'x-1/2, -y-1/2, z-1/2'

loop_
_atom_site_label
_atom_site_fract_x
_atom_site_fract_y
_atom_site_fract_z
_atom_site_U_iso_or_equiv
_atom_site_adp_type
_atom_site_calc_flag
_atom_site_refinement_flags
_atom_site_occupancy
_atom_site_type_symbol
N1 0.2280(2) 0.42001(14) 0.47186(9) 0.0419(4) Uani d . 1 N
N2 0.1085(2) 0.46071(15) 0.33796(9) 0.0460(4) Uani d . 1 N
C6 0.3839(3) 0.3948(2) 0.61079(13) 0.0576(5) Uani d . 1 C
O2 -0.1232(3) 0.36860(17) 0.24967(8) 0.0729(5) Uani d . 1 O
C1 0.0923(2) 0.38936(16) 0.41124(10) 0.0395(4) Uani d . 1 C
C2 -0.0505(3) 0.29564(19) 0.42011(12) 0.0501(5) Uani d . 1 C
C3 -0.0475(3) 0.2315(2) 0.49488(12) 0.0559(5) Uani d . 1 C
C4 0.0932(3) 0.26042(19) 0.55766(12) 0.0500(5) Uani d . 1 C
C5 0.2279(3) 0.35623(18) 0.54443(10) 0.0435(4) Uani d . 1 C
O1 0.5750(2) 0.36080(16) 0.58998(10) 0.0660(5) Uani d . 1 O
C8 0.0088(3) 0.44607(17) 0.26224(11) 0.0440(4) Uani d . 1 C
C9 0.0779(3) 0.53425(17) 0.19354(11) 0.0464(4) Uani d . 1 C
C10 -0.0616(5) 0.5165(3) 0.11587(14) 0.0855(9) Uani d . 1 C
H10A -0.0527 0.4291 0.0963 0.128 Uiso calc R 1 H
H10B -0.0260 0.5752 0.0735 0.128 Uiso calc R 1 H
H10C -0.1937 0.5339 0.1289 0.128 Uiso calc R 1 H
C11 0.2849(4) 0.4950(3) 0.17548(16) 0.0864(9) Uani d . 1 C
H11A 0.2858 0.4054 0.1598 0.130 Uiso calc R 1 H
H11B 0.3722 0.5077 0.2243 0.130 Uiso calc R 1 H
H11C 0.3272 0.5470 0.1310 0.130 Uiso calc R 1 H
C12 0.0754(4) 0.67600(19) 0.22009(14) 0.0699(6) Uani d . 1 C
H12A 0.1102 0.7298 0.1751 0.105 Uiso calc R 1 H
H12B 0.1682 0.6888 0.2671 0.105 Uiso calc R 1 H
H12C -0.0537 0.6986 0.2348 0.105 Uiso calc R 1 H
H2 -0.144(3) 0.280(2) 0.3774(14) 0.062(6) Uiso d . 1 H
H3 -0.143(3) 0.168(2) 0.5017(13) 0.062(6) Uiso d . 1 H
H4 0.102(3) 0.2177(19) 0.6090(13) 0.049(5) Uiso d . 1 H
H2A 0.197(3) 0.517(2) 0.3433(12) 0.050(6) Uiso d . 1 H
H6A 0.382(3) 0.491(2) 0.6196(14) 0.068(7) Uiso d . 1 H
H6B 0.358(3) 0.348(2) 0.6624(15) 0.070(7) Uiso d . 1 H
H1A 0.620(4) 0.412(3) 0.5512(19) 0.109(11) Uiso d . 1 H

loop_
_atom_site_aniso_label
_atom_site_aniso_U_11
_atom_site_aniso_U_22
_atom_site_aniso_U_33
_atom_site_aniso_U_12
_atom_site_aniso_U_13
_atom_site_aniso_U_23
N1 0.0426(8) 0.0442(8) 0.0392(8) -0.0008(6) 0.0040(6) 0.0037(6)
N2 0.0527(9) 0.0453(9) 0.0394(8) -0.0108(7) 0.0007(7) 0.0043(6)
C6 0.0559(12) 0.0699(14) 0.0459(11) -0.0033(10) -0.0031(9) 0.0098(10)
O2 0.0930(12) 0.0800(10) 0.0442(8) -0.0391(9) -0.0054(7) 0.0021(7)
C1 0.0431(9) 0.0385(8) 0.0375(8) 0.0019(7) 0.0064(7) 0.0003(7)
C2 0.0544(12) 0.0516(11) 0.0442(10) -0.0101(9) 0.0020(9) -0.0002(8)
C3 0.0621(13) 0.0557(11) 0.0507(11) -0.0164(10) 0.0094(9) 0.0048(9)
C4 0.0560(11) 0.0547(11) 0.0401(10) -0.0020(9) 0.0094(8) 0.0087(8)
C5 0.0427(9) 0.0484(10) 0.0397(9) 0.0054(7) 0.0060(7) 0.0029(7)
O1 0.0486(8) 0.0727(10) 0.0753(10) -0.0059(7) -0.0047(7) 0.0251(8)
C8 0.0531(11) 0.0411(9) 0.0378(9) -0.0018(8) 0.0037(8) -0.0031(7)
C9 0.0614(12) 0.0421(9) 0.0356(9) 0.0002(8) 0.0041(8) 0.0006(7)
C10 0.125(2) 0.0825(17) 0.0461(12) -0.0250(16) -0.0156(13) 0.0147(11)
C11 0.0934(19) 0.0918(18) 0.0795(17) 0.0232(15) 0.0419(15) 0.0305(14)
C12 0.1094(19) 0.0439(11) 0.0572(13) -0.0014(12) 0.0118(12) 0.0056(9)

loop_
_atom_type_symbol
_atom_type_description
_atom_type_scat_dispersion_real
_atom_type_scat_dispersion_imag
_atom_type_scat_source
C C 0.0033 0.0016 'International Tables Vol C Tables 4.2.6.8 and 6.1.1.4'
H H 0.0000 0.0000 'International Tables Vol C Tables 4.2.6.8 and 6.1.1.4'
N N 0.0061 0.0033 'International Tables Vol C Tables 4.2.6.8 and 6.1.1.4'
O O 0.0106 0.0060 'International Tables Vol C Tables 4.2.6.8 and 6.1.1.4'

loop_
_geom_angle_atom_site_label_1
_geom_angle_atom_site_label_2
_geom_angle_atom_site_label_3
_geom_angle
_geom_angle_publ_flag
C1 N1 C5 118.45(15) yes
C8 N2 C1 129.17(16) yes
C8 N2 H2A 118.4(14) ?
C1 N2 H2A 112.3(14) ?
O1 C6 C5 112.30(18) ?
O1 C6 H6A 107.7(13) ?
C5 C6 H6A 110.2(13) ?
O1 C6 H6B 107.9(13) ?
C5 C6 H6B 108.0(13) ?
H6A C6 H6B 110.8(19) ?
N1 C1 C2 122.89(16) ?
N1 C1 N2 113.46(15) ?
C2 C1 N2 123.64(16) ?
C3 C2 C1 117.61(18) ?
C3 C2 H2 122.4(14) ?
C1 C2 H2 120.0(14) ?
C4 C3 C2 120.30(19) ?
C4 C3 H3 121.3(13) ?
C2 C3 H3 118.5(13) ?
C3 C4 C5 118.55(18) ?
C3 C4 H4 123.0(12) ?
C5 C4 H4 118.5(12) ?
N1 C5 C4 122.19(17) ?
N1 C5 C6 116.25(17) ?
C4 C5 C6 121.56(17) ?
C6 O1 H1A 113(2) ?
O2 C8 N2 122.54(17) yes
O2 C8 C9 122.45(16) ?
N2 C8 C9 115.01(16) yes
C11 C9 C12 109.9(2) yes
C11 C9 C10 109.9(2) yes
C12 C9 C10 109.08(18) yes
C11 C9 C8 108.82(16) yes
C12 C9 C8 110.75(15) ?
C10 C9 C8 108.39(17) ?
C9 C10 H10A 109.5 ?
C9 C10 H10B 109.5 ?
H10A C10 H10B 109.5 ?
C9 C10 H10C 109.5 ?
H10A C10 H10C 109.5 ?
H10B C10 H10C 109.5 ?
C9 C11 H11A 109.5 ?
C9 C11 H11B 109.5 ?
H11A C11 H11B 109.5 ?
C9 C11 H11C 109.5 ?
H11A C11 H11C 109.5 ?
H11B C11 H11C 109.5 ?
C9 C12 H12A 109.5 ?
C9 C12 H12B 109.5 ?
H12A C12 H12B 109.5 ?
C9 C12 H12C 109.5 ?
H12A C12 H12C 109.5 ?
H12B C12 H12C 109.5 ?

loop_
_geom_bond_atom_site_label_1
_geom_bond_atom_site_label_2
_geom_bond_distance
_geom_bond_publ_flag
N1 C1 1.334(2) yes
N1 C5 1.345(2) yes
N2 C8 1.362(2) yes
N2 C1 1.407(2) yes
N2 H2A 0.84(2) ?
C6 O1 1.418(3) yes
C6 C5 1.506(3) ?
C6 H6A 1.00(2) ?
C6 H6B 0.99(2) ?
O2 C8 1.211(2) yes
C1 C2 1.390(3) ?
C2 C3 1.377(3) ?
C2 H2 0.92(2) ?
C3 C4 1.375(3) ?
C3 H3 0.94(2) ?
C4 C5 1.379(3) ?
C4 H4 0.94(2) ?
O1 H1A 0.89(3) ?
C8 C9 1.539(2) ?
C9 C11 1.522(3) ?
C9 C12 1.527(3) ?
C9 C10 1.527(3) ?
C10 H10A 0.96 ?
C10 H10B 0.96 ?
C10 H10C 0.96 ?
C11 H11A 0.96 ?
C11 H11B 0.96 ?
C11 H11C 0.96 ?
C12 H12A 0.96 ?
C12 H12B 0.96 ?
C12 H12C 0.96 ?

loop_
_geom_hbond_atom_site_label_D
_geom_hbond_atom_site_label_H
_geom_hbond_atom_site_label_A
_geom_hbond_site_symmetry_A
_geom_hbond_distance_DH
_geom_hbond_distance_HA
_geom_hbond_distance_DA
_geom_hbond_angle_DHA
_geom_hbond_publ_flag
O1 H1A N1 3_666 0.89(3) 2.07(3) 2.855(2) 146(3) yes
N2 H2A O1 3_666 0.84(2) 2.22(2) 3.007(2) 157(2) yes
C2 H2 O2 1_555 0.92(2) 2.27(2) 2.862(2) 122(2) yes

loop_
_geom_torsion_atom_site_label_1
_geom_torsion_atom_site_label_2
_geom_torsion_atom_site_label_3
_geom_torsion_atom_site_label_4
_geom_torsion
_geom_torsion_publ_flag
C5 N1 C1 C2 0.8(3) ?
C5 N1 C1 N2 -179.06(15) ?
C8 N2 C1 N1 172.80(17) ?
C8 N2 C1 C2 -7.1(3) yes
N1 C1 C2 C3 -0.9(3) ?
N2 C1 C2 C3 178.94(18) yes
C1 C2 C3 C4 -0.1(3) ?
C2 C3 C4 C5 1.2(3) ?
C1 N1 C5 C4 0.4(3) ?
C1 N1 C5 C6 -179.88(16) ?
C3 C4 C5 N1 -1.4(3) ?
C3 C4 C5 C6 178.9(2) ?
O1 C6 C5 N1 -67.6(2) ?
O1 C6 C5 C4 112.2(2) yes
C1 N2 C8 O2 4.6(3) yes
C1 N2 C8 C9 -174.75(17) ?
O2 C8 C9 C11 -112.8(2) ?
N2 C8 C9 C11 66.5(2) ?
O2 C8 C9 C12 126.2(2) ?
N2 C8 C9 C12 -54.4(2) ?
O2 C8 C9 C10 6.6(3) ?
N2 C8 C9 C10 -174.02(18) ?

loop_
_cod_related_entry_id
_cod_related_entry_database
_cod_related_entry_code
1 ChemSpider 10499863
